data_2215698
loop_
_publ_author_name
'Shen, Yudong '
'Tian, Yuan-Xin '
'Bu, Xian-Zhang '

_publ_contact_author_address
;
The Key Laboratory of Food Quality
and Safety of Education Department of Guangdong Province,
Food Quality and Safety Research Institute,
South China Agricultural University,
Guangzhou, 510642, People's Republic of China
;
_publ_contact_author_email jianlonchem@yahoo.com.cn
_publ_contact_author_fax '86 20 84112828'
_publ_contact_author_name 'Yudong Shen'
_publ_contact_author_phone '86 20 84112828'
_publ_section_title
;
 7,9-Dimethyl-3-phenylnaphtho[1,2-<i>b</i>]furan-4,5-dione
;
_journal_coeditor_code WW2097
_journal_date_accepted 2007-09-14
_journal_date_recd_electronic 2007-09-04
_journal_issue 10
_journal_name_full 'Acta Crystallographica Section E'
_journal_page_first o4125
_journal_page_last o4125
_journal_paper_category QO
_journal_paper_doi 10.1107/S1600536807045059
_journal_volume 63
_journal_year 2007
_chemical_formula_iupac 'C20 H14 O3'
_chemical_formula_moiety 'C20 H14 O3'
_chemical_formula_sum 'C20 H14 O3'
_chemical_formula_weight 302.31
_chemical_name_systematic
;
7,9-Dimethyl-3-phenylnaphtho[1,2-b]furan-4,5-dione
;
_space_group_IT_number 14
_symmetry_cell_setting monoclinic
_symmetry_space_group_name_Hall '-P 2ybc'
_symmetry_space_group_name_H-M 'P 1 21/c 1'
_atom_sites_solution_hydrogens geom
_atom_sites_solution_primary direct
_atom_sites_solution_secondary difmap
_audit_creation_method SHELXL97
_cell_angle_alpha 90.00
_cell_angle_beta 93.610(5)
_cell_angle_gamma 90.00
_cell_formula_units_Z 4
_cell_length_a 7.792(2)
_cell_length_b 7.602(2)
_cell_length_c 24.746(7)
_cell_measurement_reflns_used 1012
_cell_measurement_temperature 293(2)
_cell_measurement_theta_max 26.92
_cell_measurement_theta_min 2.80
_cell_volume 1462.9(7)
_computing_cell_refinement 'SAINT (Bruker, 1999)'
_computing_data_collection 'SMART (Bruker, 1999)'
_computing_data_reduction 'SAINT (Bruker, 1999)'
_computing_molecular_graphics 'SHELXTL (Bruker, 1999)'
_computing_publication_material 'SHELXTL (Bruker, 1999)'
_computing_structure_refinement 'SHELXL97 (Sheldrick, 1997)'
_computing_structure_solution 'SHELXS97 (Sheldrick, 1997)'
_diffrn_ambient_temperature 293(2)
_diffrn_measured_fraction_theta_full 0.986
_diffrn_measured_fraction_theta_max 0.986
_diffrn_measurement_device_type 'Bruker SMART 1K CCD area-detector'
_diffrn_measurement_method '\f and \w scans'
_diffrn_radiation_monochromator graphite
_diffrn_radiation_source 'fine-focus sealed tube'
_diffrn_radiation_type MoK\a
_diffrn_radiation_wavelength 0.71073
_diffrn_reflns_av_R_equivalents 0.0153
_diffrn_reflns_av_sigmaI/netI 0.0156
_diffrn_reflns_limit_h_max 9
_diffrn_reflns_limit_h_min -9
_diffrn_reflns_limit_k_max 9
_diffrn_reflns_limit_k_min -9
_diffrn_reflns_limit_l_max 30
_diffrn_reflns_limit_l_min -31
_diffrn_reflns_number 9844
_diffrn_reflns_theta_full 27.11
_diffrn_reflns_theta_max 27.11
_diffrn_reflns_theta_min 2.62
_diffrn_standards_number 0
_exptl_absorpt_coefficient_mu 0.092
_exptl_absorpt_correction_T_max 0.9756
_exptl_absorpt_correction_T_min 0.9555
_exptl_absorpt_correction_type multi-scan
_exptl_absorpt_process_details '(SADABS; Sheldrick, 1996)'
_exptl_crystal_colour red
_exptl_crystal_density_diffrn 1.373
_exptl_crystal_density_method 'not measured'
_exptl_crystal_description block
_exptl_crystal_F_000 632
_exptl_crystal_size_max 0.50
_exptl_crystal_size_mid 0.38
_exptl_crystal_size_min 0.27
_refine_diff_density_max 0.172
_refine_diff_density_min -0.203
_refine_ls_extinction_method none
_refine_ls_goodness_of_fit_ref 1.031
_refine_ls_hydrogen_treatment constr
_refine_ls_matrix_type full
_refine_ls_number_parameters 210
_refine_ls_number_reflns 3174
_refine_ls_number_restraints 0
_refine_ls_restrained_S_all 1.031
_refine_ls_R_factor_all 0.0517
_refine_ls_R_factor_gt 0.0401
_refine_ls_shift/su_max 0.001
_refine_ls_shift/su_mean 0.000
_refine_ls_structure_factor_coef Fsqd
_refine_ls_weighting_details 'calc w=1/[\s^2^(Fo^2^)+(0.0585P)^2^+0.3061P] where P=(Fo^2^+2Fc^2^)/3'
_refine_ls_weighting_scheme calc
_refine_ls_wR_factor_gt 0.1083
_refine_ls_wR_factor_ref 0.1186
_reflns_number_gt 2534
_reflns_number_total 3174
_reflns_threshold_expression I>2\s(I)
_cod_data_source_file ww2097.cif
_cod_data_source_block I
_cod_depositor_comments
;
The following automatic conversions were performed:
'_symmetry_cell_setting' value 'Monoclinic' changed to 'monoclinic'
according to '/home/saulius/struct/CIF-dictionaries/cif_core.dic'
dictionary named 'cif_core.dic' version 2.4.1 from 2010-06-29.

Automatic conversion script
Id: cif_fix_enum 1527 2010-12-29 10:47:43Z saulius 

The following automatic conversions were performed:

'_symmetry_cell_setting' value 'Monoclinic' changed to 'monoclinic'
according to /home/saulius/struct/CIF-dictionaries/cif_core.dic
dictionary named 'cif_core.dic' version 2.4.1 from 2010-06-29.

Automatic conversion script
Id: cif_fix_values 1715 2011-07-08 13:25:40Z adriana 
;
_cod_original_cell_volume 1463.0(7)
_cod_original_sg_symbol_H-M 'P 21/c'
_cod_database_code 2215698
_cod_database_fobs_code 2215698

loop_
_symmetry_equiv_pos_as_xyz
'x, y, z'
'-x, y+1/2, -z+1/2'
'-x, -y, -z'
'x, -y-1/2, z-1/2'

loop_
_atom_site_type_symbol
_atom_site_label
_atom_site_fract_x
_atom_site_fract_y
_atom_site_fract_z
_atom_site_U_iso_or_equiv
_atom_site_adp_type
_atom_site_calc_flag
_atom_site_refinement_flags
_atom_site_occupancy
C C1 0.33460(19) 0.0790(2) 0.94412(6) 0.0528(4) Uani d . 1
H H1 0.4424 0.0311 0.9392 0.063 Uiso calc R 1
C C2 0.21428(17) 0.10566(18) 0.90371(5) 0.0454(3) Uani d . 1
C C3 0.24088(19) 0.06386(18) 0.84666(5) 0.0482(3) Uani d . 1
C C4 0.4054(2) 0.0779(2) 0.82849(6) 0.0577(4) Uani d . 1
H H4 0.4939 0.1223 0.8515 0.069 Uiso calc R 1
C C5 0.4389(2) 0.0267(3) 0.77658(7) 0.0717(5) Uani d . 1
H H5 0.5498 0.0361 0.7650 0.086 Uiso calc R 1
C C6 0.3096(3) -0.0379(3) 0.74210(7) 0.0749(5) Uani d . 1
H H6 0.3328 -0.0736 0.7074 0.090 Uiso calc R 1
C C7 0.1453(3) -0.0498(2) 0.75908(7) 0.0695(5) Uani d . 1
H H7 0.0574 -0.0931 0.7356 0.083 Uiso calc R 1
C C8 0.1096(2) 0.0023(2) 0.81090(6) 0.0579(4) Uani d . 1
H H8 -0.0023 -0.0040 0.8218 0.069 Uiso calc R 1
C C9 0.06983(16) 0.17866(17) 0.93019(5) 0.0422(3) Uani d . 1
C C10 -0.09938(18) 0.23874(19) 0.91119(6) 0.0486(3) Uani d . 1
C C11 -0.21411(17) 0.30834(18) 0.95534(6) 0.0493(3) Uani d . 1
C C12 -0.14654(17) 0.31760(17) 1.01237(5) 0.0440(3) Uani d . 1
C C13 -0.25251(18) 0.38256(18) 1.05073(6) 0.0500(3) Uani d . 1
H H13 -0.3638 0.4180 1.0401 0.060 Uiso calc R 1
C C14 -0.19467(19) 0.39517(18) 1.10448(6) 0.0505(3) Uani d . 1
C C15 -0.02604(19) 0.34631(18) 1.11827(6) 0.0496(3) Uani d . 1
H H15 0.0150 0.3590 1.1542 0.059 Uiso calc R 1
C C16 0.08540(17) 0.27926(17) 1.08151(5) 0.0450(3) Uani d . 1
C C17 0.02245(16) 0.26205(16) 1.02753(5) 0.0405(3) Uani d . 1
C C18 0.11923(16) 0.19215(17) 0.98400(5) 0.0412(3) Uani d . 1
C C19 -0.3093(2) 0.4566(2) 1.14715(7) 0.0664(4) Uani d . 1
H H19A -0.4067 0.5171 1.1303 0.100 Uiso calc R 1
H H19B -0.2465 0.5349 1.1715 0.100 Uiso calc R 1
H H19C -0.3480 0.3570 1.1669 0.100 Uiso calc R 1
C C20 0.2641(2) 0.2282(2) 1.10205(6) 0.0600(4) Uani d . 1
H H20A 0.2802 0.2562 1.1399 0.090 Uiso calc R 1
H H20B 0.3465 0.2916 1.0824 0.090 Uiso calc R 1
H H20C 0.2799 0.1041 1.0971 0.090 Uiso calc R 1
O O1 0.28067(12) 0.13026(14) 0.99344(4) 0.0518(3) Uani d . 1
O O2 -0.15827(15) 0.23743(19) 0.86475(4) 0.0759(4) Uani d . 1
O O3 -0.35925(14) 0.35313(18) 0.94093(5) 0.0736(4) Uani d . 1

loop_
_atom_site_aniso_label
_atom_site_aniso_U_11
_atom_site_aniso_U_22
_atom_site_aniso_U_33
_atom_site_aniso_U_12
_atom_site_aniso_U_13
_atom_site_aniso_U_23
C1 0.0484(7) 0.0687(9) 0.0413(7) 0.0050(7) 0.0042(6) -0.0011(7)
C2 0.0484(7) 0.0455(7) 0.0423(7) -0.0051(6) 0.0027(5) 0.0041(6)
C3 0.0602(8) 0.0444(7) 0.0398(7) -0.0017(6) 0.0017(6) 0.0050(6)
C4 0.0627(9) 0.0629(9) 0.0479(8) -0.0017(7) 0.0065(7) -0.0002(7)
C5 0.0794(12) 0.0828(12) 0.0548(10) 0.0027(9) 0.0181(8) 0.0006(9)
C6 0.1036(14) 0.0796(12) 0.0421(9) 0.0043(10) 0.0096(9) -0.0019(8)
C7 0.0918(13) 0.0705(11) 0.0444(8) -0.0075(9) -0.0095(8) 0.0001(8)
C8 0.0670(9) 0.0598(9) 0.0460(8) -0.0077(7) -0.0029(7) 0.0057(7)
C9 0.0450(7) 0.0410(7) 0.0401(7) -0.0064(5) -0.0009(5) 0.0063(5)
C10 0.0491(7) 0.0497(7) 0.0459(8) -0.0045(6) -0.0056(6) 0.0082(6)
C11 0.0431(7) 0.0486(8) 0.0555(8) -0.0039(6) -0.0036(6) 0.0087(6)
C12 0.0439(7) 0.0393(7) 0.0486(8) -0.0061(5) 0.0022(5) 0.0063(5)
C13 0.0443(7) 0.0456(7) 0.0603(9) -0.0009(6) 0.0055(6) 0.0046(6)
C14 0.0554(8) 0.0393(7) 0.0577(9) -0.0035(6) 0.0113(6) 0.0000(6)
C15 0.0579(8) 0.0457(7) 0.0452(7) -0.0057(6) 0.0039(6) -0.0020(6)
C16 0.0487(7) 0.0418(7) 0.0441(7) -0.0058(5) 0.0003(6) 0.0016(5)
C17 0.0424(7) 0.0366(6) 0.0425(7) -0.0063(5) 0.0023(5) 0.0050(5)
C18 0.0403(6) 0.0414(7) 0.0415(7) -0.0044(5) -0.0001(5) 0.0056(5)
C19 0.0674(10) 0.0653(10) 0.0681(11) 0.0055(8) 0.0161(8) -0.0080(8)
C20 0.0544(8) 0.0803(11) 0.0442(8) 0.0030(8) -0.0051(6) -0.0052(7)
O1 0.0449(5) 0.0695(6) 0.0404(5) 0.0060(4) -0.0017(4) -0.0002(4)
O2 0.0706(7) 0.1068(10) 0.0479(6) 0.0163(7) -0.0150(5) 0.0029(6)
O3 0.0486(6) 0.1003(10) 0.0703(8) 0.0121(6) -0.0092(5) 0.0031(7)

loop_
_atom_type_symbol
_atom_type_description
_atom_type_scat_dispersion_real
_atom_type_scat_dispersion_imag
_atom_type_scat_source
C C 0.0033 0.0016 'International Tables Vol C Tables 4.2.6.8 and 6.1.1.4'
H H 0.0000 0.0000 'International Tables Vol C Tables 4.2.6.8 and 6.1.1.4'
O O 0.0106 0.0060 'International Tables Vol C Tables 4.2.6.8 and 6.1.1.4'

loop_
_geom_angle_atom_site_label_1
_geom_angle_atom_site_label_2
_geom_angle_atom_site_label_3
_geom_angle
C2 C1 O1 112.39(13)
C2 C1 H1 123.8
O1 C1 H1 123.8
C1 C2 C9 104.32(12)
C1 C2 C3 123.16(13)
C9 C2 C3 132.53(12)
C4 C3 C8 118.45(14)
C4 C3 C2 118.80(13)
C8 C3 C2 122.66(14)
C5 C4 C3 120.75(16)
C5 C4 H4 119.6
C3 C4 H4 119.6
C6 C5 C4 120.33(17)
C6 C5 H5 119.8
C4 C5 H5 119.8
C5 C6 C7 119.72(17)
C5 C6 H6 120.1
C7 C6 H6 120.1
C6 C7 C8 120.56(17)
C6 C7 H7 119.7
C8 C7 H7 119.7
C7 C8 C3 120.15(16)
C7 C8 H8 119.9
C3 C8 H8 119.9
C18 C9 C10 119.23(12)
C18 C9 C2 106.88(11)
C10 C9 C2 133.87(12)
O2 C10 C9 126.13(14)
O2 C10 C11 118.14(13)
C9 C10 C11 115.72(12)
O3 C11 C12 122.51(14)
O3 C11 C10 117.24(13)
C12 C11 C10 120.25(12)
C13 C12 C17 120.68(13)
C13 C12 C11 118.62(13)
C17 C12 C11 120.70(12)
C14 C13 C12 120.77(13)
C14 C13 H13 119.6
C12 C13 H13 119.6
C13 C14 C15 117.72(13)
C13 C14 C19 121.81(14)
C15 C14 C19 120.46(14)
C14 C15 C16 123.84(14)
C14 C15 H15 118.1
C16 C15 H15 118.1
C15 C16 C17 117.52(13)
C15 C16 C20 118.41(13)
C17 C16 C20 124.07(12)
C16 C17 C12 119.40(12)
C16 C17 C18 125.04(12)
C12 C17 C18 115.55(12)
O1 C18 C9 110.17(11)
O1 C18 C17 121.37(11)
C9 C18 C17 128.46(12)
C14 C19 H19A 109.5
C14 C19 H19B 109.5
H19A C19 H19B 109.5
C14 C19 H19C 109.5
H19A C19 H19C 109.5
H19B C19 H19C 109.5
C16 C20 H20A 109.5
C16 C20 H20B 109.5
H20A C20 H20B 109.5
C16 C20 H20C 109.5
H20A C20 H20C 109.5
H20B C20 H20C 109.5
C18 O1 C1 106.23(10)

loop_
_geom_bond_atom_site_label_1
_geom_bond_atom_site_label_2
_geom_bond_distance
C1 C2 1.342(2)
C1 O1 1.3721(17)
C1 H1 0.9300
C2 C9 1.4480(19)
C2 C3 1.474(2)
C3 C4 1.389(2)
C3 C8 1.391(2)
C4 C5 1.383(2)
C4 H4 0.9300
C5 C6 1.370(3)
C5 H5 0.9300
C6 C7 1.375(3)
C6 H6 0.9300
C7 C8 1.387(2)
C7 H7 0.9300
C8 H8 0.9300
C9 C18 1.3666(18)
C9 C10 1.4457(19)
C10 O2 1.2105(17)
C10 C11 1.548(2)
C11 O3 1.2130(17)
C11 C12 1.476(2)
C12 C13 1.388(2)
C12 C17 1.4110(19)
C13 C14 1.381(2)
C13 H13 0.9300
C14 C15 1.387(2)
C14 C19 1.500(2)
C15 C16 1.393(2)
C15 H15 0.9300
C16 C17 1.3999(19)
C16 C20 1.503(2)
C17 C18 1.4538(18)
C18 O1 1.3496(16)
C19 H19A 0.9600
C19 H19B 0.9600
C19 H19C 0.9600
C20 H20A 0.9600
C20 H20B 0.9600
C20 H20C 0.9600

loop_
_geom_torsion_atom_site_label_1
_geom_torsion_atom_site_label_2
_geom_torsion_atom_site_label_3
_geom_torsion_atom_site_label_4
_geom_torsion
O1 C1 C2 C9 -0.80(17)
O1 C1 C2 C3 179.16(12)
C1 C2 C3 C4 -31.4(2)
C9 C2 C3 C4 148.53(15)
C1 C2 C3 C8 145.23(16)
C9 C2 C3 C8 -34.8(2)
C8 C3 C4 C5 -2.0(2)
C2 C3 C4 C5 174.80(15)
C3 C4 C5 C6 0.4(3)
C4 C5 C6 C7 0.8(3)
C5 C6 C7 C8 -0.3(3)
C6 C7 C8 C3 -1.3(3)
C4 C3 C8 C7 2.4(2)
C2 C3 C8 C7 -174.24(14)
C1 C2 C9 C18 1.27(15)
C3 C2 C9 C18 -178.68(14)
C1 C2 C9 C10 179.28(15)
C3 C2 C9 C10 -0.7(3)
C18 C9 C10 O2 178.62(15)
C2 C9 C10 O2 0.8(3)
C18 C9 C10 C11 -2.22(18)
C2 C9 C10 C11 179.96(13)
O2 C10 C11 O3 2.1(2)
C9 C10 C11 O3 -177.14(13)
O2 C10 C11 C12 -178.18(14)
C9 C10 C11 C12 2.59(19)
O3 C11 C12 C13 -1.0(2)
C10 C11 C12 C13 179.29(12)
O3 C11 C12 C17 179.19(14)
C10 C11 C12 C17 -0.52(19)
C17 C12 C13 C14 0.4(2)
C11 C12 C13 C14 -179.45(12)
C12 C13 C14 C15 2.1(2)
C12 C13 C14 C19 -176.95(13)
C13 C14 C15 C16 -2.6(2)
C19 C14 C15 C16 176.49(14)
C14 C15 C16 C17 0.5(2)
C14 C15 C16 C20 -178.85(13)
C15 C16 C17 C12 2.02(18)
C20 C16 C17 C12 -178.68(13)
C15 C16 C17 C18 -178.94(12)
C20 C16 C17 C18 0.4(2)
C13 C12 C17 C16 -2.48(19)
C11 C12 C17 C16 177.34(12)
C13 C12 C17 C18 178.39(11)
C11 C12 C17 C18 -1.80(17)
C10 C9 C18 O1 -179.68(11)
C2 C9 C18 O1 -1.32(14)
C10 C9 C18 C17 -0.2(2)
C2 C9 C18 C17 178.16(12)
C16 C17 C18 O1 2.71(19)
C12 C17 C18 O1 -178.22(11)
C16 C17 C18 C9 -176.72(13)
C12 C17 C18 C9 2.35(19)
C9 C18 O1 C1 0.84(15)
C17 C18 O1 C1 -178.69(12)
C2 C1 O1 C18 0.02(17)

loop_
_cod_related_entry_id
_cod_related_entry_database
_cod_related_entry_code
1 ChemSpider 21123234
